data_7129330
loop_
_publ_author_name
'Li, Bin'
'Huse, Kevin'
'W\"olper, Christoph'
'Schulz, Stephan'

_publ_section_title
;
 Synthesis and reactivity of heteroleptic zinc(i) complexes toward
 heteroallenes
;
_journal_name_full 'Chemical Communications'
_journal_paper_doi 10.1039/D1CC05617D
_journal_year 2021
_chemical_formula_sum 'C49 H74 N4 O3 Zn2'
_chemical_formula_weight 897.86
_space_group_crystal_system monoclinic
_space_group_IT_number 14
_space_group_name_Hall '-P 2ybc'
_space_group_name_H-M_alt 'P 1 21/c 1'
_atom_sites_solution_hydrogens geom
_atom_sites_solution_primary direct
_atom_sites_solution_secondary difmap
_audit_creation_method SHELXL-2017/1
_audit_update_record
;
2021-09-22 deposited with the CCDC.	2021-11-22 downloaded from the CCDC.
;
_cell_angle_alpha 90
_cell_angle_beta 93.2035(19)
_cell_angle_gamma 90
_cell_formula_units_Z 4
_cell_length_a 19.4204(17)
_cell_length_b 10.7070(9)
_cell_length_c 22.939(2)
_cell_measurement_reflns_used 9721
_cell_measurement_temperature 100(2)
_cell_measurement_theta_max 33.21
_cell_measurement_theta_min 2.17
_cell_volume 4762.3(7)
_computing_cell_refinement 'BRUKER APEX3(v2019.1-0)'
_computing_data_collection 'BRUKER APEX3(v2019.1-0)'
_computing_data_reduction 'BRUKER APEX3(v2019.1-0)'
_computing_molecular_graphics 'ORTEP/PLATON (Spek)'
_computing_publication_material 'BRUKER AXS SHELXTL (c) 2008 / Vers. 2008/4'
_computing_structure_refinement 'SHELXL-2017/1 (Sheldrick, 2017)'
_computing_structure_solution 'BRUKER APEX3(v2019.1-0)'
_diffrn_ambient_temperature 100(2)
_diffrn_detector_area_resol_mean 512
_diffrn_measured_fraction_theta_full 1.000
_diffrn_measured_fraction_theta_max 0.990
_diffrn_measurement_device_type 'Bruker D8 KAPPA II (APEX II detector)'
_diffrn_measurement_method 'Data collection strategy APEX 3/QUEEN'
_diffrn_radiation_monochromator 'Triumph Goebel mirror'
_diffrn_radiation_source 'fine-focus sealed tube'
_diffrn_radiation_type MoK\a
_diffrn_radiation_wavelength 0.71073
_diffrn_reflns_av_R_equivalents 0.0354
_diffrn_reflns_av_unetI/netI 0.0195
_diffrn_reflns_Laue_measured_fraction_full 1.000
_diffrn_reflns_Laue_measured_fraction_max 0.990
_diffrn_reflns_limit_h_max 29
_diffrn_reflns_limit_h_min -29
_diffrn_reflns_limit_k_max 16
_diffrn_reflns_limit_k_min -16
_diffrn_reflns_limit_l_max 35
_diffrn_reflns_limit_l_min -35
_diffrn_reflns_number 171922
_diffrn_reflns_point_group_measured_fraction_full 1.000
_diffrn_reflns_point_group_measured_fraction_max 0.990
_diffrn_reflns_theta_full 25.242
_diffrn_reflns_theta_max 33.579
_diffrn_reflns_theta_min 1.050
_exptl_absorpt_coefficient_mu 1.050
_exptl_absorpt_correction_T_max 0.75
_exptl_absorpt_correction_T_min 0.65
_exptl_absorpt_correction_type multi-scan
_exptl_absorpt_process_details
; 
 SADABS
 R.H. Blessing, Acta Cryst. (1995) A51 33-38 
;
_exptl_crystal_colour colourless
_exptl_crystal_density_diffrn 1.252
_exptl_crystal_description block
_exptl_crystal_F_000 1920
_exptl_crystal_size_max 0.389
_exptl_crystal_size_mid 0.307
_exptl_crystal_size_min 0.302
_refine_diff_density_max 1.591
_refine_diff_density_min -0.739
_refine_diff_density_rms 0.066
_refine_ls_extinction_method none
_refine_ls_goodness_of_fit_ref 1.030
_refine_ls_hydrogen_treatment constr
_refine_ls_matrix_type full
_refine_ls_number_parameters 544
_refine_ls_number_reflns 18623
_refine_ls_number_restraints 0
_refine_ls_restrained_S_all 1.030
_refine_ls_R_factor_all 0.0434
_refine_ls_R_factor_gt 0.0312
_refine_ls_shift/su_max 0.001
_refine_ls_shift/su_mean 0.000
_refine_ls_structure_factor_coef Fsqd
_refine_ls_weighting_details 'w=1/[\s^2^(Fo^2^)+(0.0384P)^2^+2.5365P] where P=(Fo^2^+2Fc^2^)/3'
_refine_ls_weighting_scheme calc
_refine_ls_wR_factor_gt 0.0768
_refine_ls_wR_factor_ref 0.0830
_reflns_Friedel_coverage 0.000
_reflns_number_gt 15224
_reflns_number_total 18623
_reflns_threshold_expression 'I > 2\s(I)'
_cod_data_source_file d1cc05617d2.cif
_cod_data_source_block lb_219m
_cod_depositor_comments
;
The following automatic conversions were performed:

data item '_atom_sites_solution_secondary' value 'diffmap' was
changed to 'difmap'.

Automatic conversion script
Id: cif_fix_values 7556 2019-12-06 15:28:31Z antanas 
;
_cod_original_cell_volume 4762.4(7)
_cod_original_sg_symbol_H-M 'P 21/c'
_cod_database_code 7129330
_shelx_shelxl_version_number 2017/1
_shelx_space_group_comment
;
The symmetry employed for this shelxl refinement is uniquely defined
by the following loop, which should always be used as a source of
symmetry information in preference to the above space-group names.
They are only intended as comments.
;
_shelx_estimated_absorpt_t_min 0.685
_shelx_estimated_absorpt_t_max 0.742

loop_
_space_group_symop_operation_xyz
'x, y, z'
'-x, y+1/2, -z+1/2'
'-x, -y, -z'
'x, -y-1/2, z-1/2'

loop_
_atom_site_label
_atom_site_type_symbol
_atom_site_fract_x
_atom_site_fract_y
_atom_site_fract_z
_atom_site_U_iso_or_equiv
_atom_site_adp_type
_atom_site_occupancy
_atom_site_site_symmetry_order
_atom_site_calc_flag
_atom_site_refinement_flags_posn
_atom_site_refinement_flags_adp
_atom_site_refinement_flags_occupancy
_atom_site_disorder_assembly
_atom_site_disorder_group
Zn1 Zn 0.26599(2) 0.41750(2) 0.12347(2) 0.01029(3) Uani 1 1 d . . . . .
Zn2 Zn 0.22457(2) 0.42011(2) 0.30657(2) 0.01490(3) Uani 1 1 d . . . . .
O1 O 0.14942(5) 0.64051(9) 0.42901(4) 0.02500(19) Uani 1 1 d . . . . .
O2 O 0.25699(4) 0.25278(7) 0.16628(3) 0.01416(14) Uani 1 1 d . . . . .
O3 O 0.25466(4) 0.43531(7) 0.21226(3) 0.01286(13) Uani 1 1 d . . . . .
N1 N 0.34869(4) 0.45061(8) 0.08221(4) 0.01094(14) Uani 1 1 d . . . . .
N2 N 0.19608(4) 0.48121(8) 0.06706(4) 0.01073(14) Uani 1 1 d . . . . .
N3 N 0.16103(5) 0.51658(9) 0.34770(4) 0.01541(16) Uani 1 1 d . . . . .
N4 N 0.23609(5) 0.26567(8) 0.26599(4) 0.01350(15) Uani 1 1 d . . . . .
C1 C 0.34276(5) 0.47886(9) 0.02530(4) 0.01171(16) Uani 1 1 d . . . . .
C2 C 0.27997(5) 0.49919(10) -0.00650(4) 0.01226(16) Uani 1 1 d . . . . .
H2 H 0.283107 0.506321 -0.047548 0.015 Uiso 1 1 calc R U . . .
C3 C 0.21262(5) 0.51066(9) 0.01350(4) 0.01140(16) Uani 1 1 d . . . . .
C4 C 0.40757(5) 0.49457(11) -0.00753(5) 0.01655(19) Uani 1 1 d . . . . .
H4A H 0.433160 0.415650 -0.006977 0.025 Uiso 1 1 calc R U . . .
H4B H 0.436415 0.559957 0.011138 0.025 Uiso 1 1 calc R U . . .
H4C H 0.395156 0.518286 -0.048019 0.025 Uiso 1 1 calc R U . . .
C5 C 0.15826(6) 0.56447(11) -0.02870(5) 0.01662(19) Uani 1 1 d . . . . .
H5A H 0.176594 0.570748 -0.067539 0.025 Uiso 1 1 calc R U . . .
H5B H 0.145167 0.647734 -0.015453 0.025 Uiso 1 1 calc R U . . .
H5C H 0.117669 0.509950 -0.030567 0.025 Uiso 1 1 calc R U . . .
C6 C 0.41585(5) 0.44467(10) 0.11144(5) 0.01234(17) Uani 1 1 d . . . . .
C7 C 0.44047(6) 0.54962(10) 0.14372(5) 0.01488(18) Uani 1 1 d . . . . .
C8 C 0.50546(6) 0.54081(12) 0.17275(5) 0.0205(2) Uani 1 1 d . . . . .
H8 H 0.523454 0.610598 0.194163 0.025 Uiso 1 1 calc R U . . .
C9 C 0.54424(6) 0.43228(13) 0.17096(6) 0.0236(2) Uani 1 1 d . . . . .
H9 H 0.588507 0.428701 0.190720 0.028 Uiso 1 1 calc R U . . .
C10 C 0.51872(6) 0.32928(12) 0.14054(6) 0.0223(2) Uani 1 1 d . . . . .
H10 H 0.545299 0.254822 0.140259 0.027 Uiso 1 1 calc R U . . .
C11 C 0.45430(5) 0.33321(10) 0.11017(5) 0.01672(19) Uani 1 1 d . . . . .
C12 C 0.39610(6) 0.66639(11) 0.14898(5) 0.0183(2) Uani 1 1 d . . . . .
H12 H 0.348827 0.637892 0.157996 0.022 Uiso 1 1 calc R U . . .
C13 C 0.38872(8) 0.74368(12) 0.09292(6) 0.0270(3) Uani 1 1 d . . . . .
H13A H 0.367757 0.692294 0.061335 0.040 Uiso 1 1 calc R U . . .
H13B H 0.434339 0.771977 0.082269 0.040 Uiso 1 1 calc R U . . .
H13C H 0.359344 0.816315 0.099219 0.040 Uiso 1 1 calc R U . . .
C14 C 0.42157(8) 0.75366(13) 0.19847(6) 0.0265(3) Uani 1 1 d . . . . .
H14A H 0.465258 0.792011 0.188659 0.040 Uiso 1 1 calc R U . . .
H14B H 0.428580 0.705733 0.234716 0.040 Uiso 1 1 calc R U . . .
H14C H 0.387184 0.819097 0.203725 0.040 Uiso 1 1 calc R U . . .
C15 C 0.42718(6) 0.21662(11) 0.07896(7) 0.0242(2) Uani 1 1 d . . . . .
H15 H 0.385840 0.241004 0.053562 0.029 Uiso 1 1 calc R U . . .
C16 C 0.47991(8) 0.15802(15) 0.03979(8) 0.0346(3) Uani 1 1 d . . . . .
H16A H 0.458489 0.088109 0.017977 0.052 Uiso 1 1 calc R U . . .
H16B H 0.519580 0.127591 0.064005 0.052 Uiso 1 1 calc R U . . .
H16C H 0.495350 0.220906 0.012356 0.052 Uiso 1 1 calc R U . . .
C17 C 0.40405(8) 0.12044(13) 0.12321(9) 0.0392(4) Uani 1 1 d . . . . .
H17A H 0.385941 0.046354 0.102477 0.059 Uiso 1 1 calc R U . . .
H17B H 0.367925 0.156801 0.146094 0.059 Uiso 1 1 calc R U . . .
H17C H 0.443467 0.096597 0.149387 0.059 Uiso 1 1 calc R U . . .
C18 C 0.12919(5) 0.51307(10) 0.08661(4) 0.01191(16) Uani 1 1 d . . . . .
C19 C 0.12148(5) 0.62881(10) 0.11484(5) 0.01413(17) Uani 1 1 d . . . . .
C20 C 0.05884(6) 0.65370(11) 0.13971(5) 0.0180(2) Uani 1 1 d . . . . .
H20 H 0.052675 0.730845 0.159197 0.022 Uiso 1 1 calc R U . . .
C21 C 0.00553(6) 0.56721(12) 0.13631(5) 0.0196(2) Uani 1 1 d . . . . .
H21 H -0.036226 0.584328 0.154470 0.024 Uiso 1 1 calc R U . . .
C22 C 0.01311(5) 0.45580(11) 0.10646(5) 0.01739(19) Uani 1 1 d . . . . .
H22 H -0.024132 0.398193 0.103653 0.021 Uiso 1 1 calc R U . . .
C23 C 0.07461(5) 0.42663(10) 0.08039(5) 0.01371(17) Uani 1 1 d . . . . .
C24 C 0.17888(6) 0.72587(10) 0.11862(5) 0.01734(19) Uani 1 1 d . . . . .
H24 H 0.217806 0.693258 0.096246 0.021 Uiso 1 1 calc R U . . .
C25 C 0.15584(7) 0.85039(12) 0.09109(6) 0.0253(2) Uani 1 1 d . . . . .
H25A H 0.194708 0.908895 0.092794 0.038 Uiso 1 1 calc R U . . .
H25B H 0.118071 0.885198 0.112585 0.038 Uiso 1 1 calc R U . . .
H25C H 0.139989 0.836769 0.050276 0.038 Uiso 1 1 calc R U . . .
C26 C 0.20597(7) 0.74518(12) 0.18188(6) 0.0253(2) Uani 1 1 d . . . . .
H26A H 0.244788 0.803771 0.182948 0.038 Uiso 1 1 calc R U . . .
H26B H 0.221389 0.664987 0.198562 0.038 Uiso 1 1 calc R U . . .
H26C H 0.169088 0.779140 0.204673 0.038 Uiso 1 1 calc R U . . .
C27 C 0.08146(5) 0.30559(10) 0.04633(5) 0.01561(18) Uani 1 1 d . . . . .
H27 H 0.118247 0.318372 0.018113 0.019 Uiso 1 1 calc R U . . .
C28 C 0.01489(6) 0.27067(12) 0.01090(6) 0.0222(2) Uani 1 1 d . . . . .
H28A H -0.001012 0.342288 -0.012809 0.033 Uiso 1 1 calc R U . . .
H28B H -0.020684 0.247513 0.037579 0.033 Uiso 1 1 calc R U . . .
H28C H 0.023839 0.199909 -0.014693 0.033 Uiso 1 1 calc R U . . .
C29 C 0.10433(7) 0.19822(12) 0.08672(6) 0.0231(2) Uani 1 1 d . . . . .
H29A H 0.107378 0.121243 0.063896 0.035 Uiso 1 1 calc R U . . .
H29B H 0.070683 0.187047 0.116580 0.035 Uiso 1 1 calc R U . . .
H29C H 0.149595 0.217453 0.105604 0.035 Uiso 1 1 calc R U . . .
C30 C 0.26273(6) 0.56250(10) 0.41027(5) 0.01648(19) Uani 1 1 d . . . . .
C31 C 0.30297(6) 0.57945(10) 0.35591(5) 0.01671(19) Uani 1 1 d . . . . .
C32 C 0.34197(5) 0.47562(11) 0.34774(5) 0.01583(19) Uani 1 1 d . . . . .
C33 C 0.32934(6) 0.38435(11) 0.39462(5) 0.01771(19) Uani 1 1 d . . . . .
C34 C 0.28195(6) 0.43086(11) 0.42964(5) 0.0186(2) Uani 1 1 d . . . . .
C35 C 0.29963(7) 0.69947(12) 0.32247(6) 0.0251(2) Uani 1 1 d . . . . .
H35A H 0.320621 0.687925 0.284981 0.038 Uiso 1 1 calc R U . . .
H35B H 0.324725 0.764442 0.345003 0.038 Uiso 1 1 calc R U . . .
H35C H 0.251352 0.724658 0.315539 0.038 Uiso 1 1 calc R U . . .
C36 C 0.39357(6) 0.45449(14) 0.30249(6) 0.0239(2) Uani 1 1 d . . . . .
H36A H 0.388085 0.369845 0.286648 0.036 Uiso 1 1 calc R U . . .
H36B H 0.440283 0.464336 0.320344 0.036 Uiso 1 1 calc R U . . .
H36C H 0.386049 0.515462 0.270917 0.036 Uiso 1 1 calc R U . . .
C37 C 0.36704(7) 0.26266(12) 0.39997(7) 0.0267(3) Uani 1 1 d . . . . .
H37A H 0.361677 0.217232 0.362905 0.040 Uiso 1 1 calc R U . . .
H37B H 0.348044 0.212615 0.431031 0.040 Uiso 1 1 calc R U . . .
H37C H 0.416096 0.278437 0.409468 0.040 Uiso 1 1 calc R U . . .
C38 C 0.25083(8) 0.37139(16) 0.48118(6) 0.0316(3) Uani 1 1 d . . . . .
H38A H 0.200477 0.378101 0.476873 0.047 Uiso 1 1 calc R U . . .
H38B H 0.267602 0.414082 0.517002 0.047 Uiso 1 1 calc R U . . .
H38C H 0.264071 0.283120 0.483345 0.047 Uiso 1 1 calc R U . . .
C39 C 0.28772(7) 0.65628(14) 0.45765(6) 0.0293(3) Uani 1 1 d . . . . .
H39A H 0.337275 0.644931 0.466531 0.044 Uiso 1 1 calc R U . . .
H39B H 0.262799 0.642111 0.493044 0.044 Uiso 1 1 calc R U . . .
H39C H 0.279019 0.741548 0.443563 0.044 Uiso 1 1 calc R U . . .
C40 C 0.18396(6) 0.57749(10) 0.39638(5) 0.01664(19) Uani 1 1 d . . . . .
C41 C 0.08650(6) 0.52088(11) 0.32896(5) 0.0176(2) Uani 1 1 d . . . . .
C42 C 0.07638(7) 0.44011(14) 0.27405(6) 0.0258(3) Uani 1 1 d . . . . .
H42A H 0.027807 0.442464 0.259984 0.039 Uiso 1 1 calc R U . . .
H42B H 0.089689 0.353787 0.283351 0.039 Uiso 1 1 calc R U . . .
H42C H 0.105147 0.472386 0.243685 0.039 Uiso 1 1 calc R U . . .
C43 C 0.06537(7) 0.65551(13) 0.31357(6) 0.0258(2) Uani 1 1 d . . . . .
H43A H 0.093859 0.686913 0.282819 0.039 Uiso 1 1 calc R U . . .
H43B H 0.072040 0.708320 0.348323 0.039 Uiso 1 1 calc R U . . .
H43C H 0.016712 0.657287 0.299744 0.039 Uiso 1 1 calc R U . . .
C44 C 0.04239(7) 0.46742(13) 0.37618(6) 0.0256(2) Uani 1 1 d . . . . .
H44A H -0.006212 0.467808 0.362161 0.038 Uiso 1 1 calc R U . . .
H44B H 0.048196 0.518647 0.411521 0.038 Uiso 1 1 calc R U . . .
H44C H 0.056913 0.381559 0.385129 0.038 Uiso 1 1 calc R U . . .
C45 C 0.24949(5) 0.31178(9) 0.21413(4) 0.01165(16) Uani 1 1 d . . . . .
C46 C 0.21999(6) 0.13264(10) 0.27509(5) 0.01639(19) Uani 1 1 d . . . . .
C47 C 0.20222(8) 0.12026(13) 0.33906(5) 0.0253(2) Uani 1 1 d . . . . .
H47A H 0.163333 0.175191 0.346565 0.038 Uiso 1 1 calc R U . . .
H47B H 0.242302 0.144124 0.364479 0.038 Uiso 1 1 calc R U . . .
H47C H 0.189656 0.033540 0.347071 0.038 Uiso 1 1 calc R U . . .
C48 C 0.15764(7) 0.09114(11) 0.23608(6) 0.0223(2) Uani 1 1 d . . . . .
H48A H 0.169120 0.095234 0.195063 0.033 Uiso 1 1 calc R U . . .
H48B H 0.118524 0.146444 0.242334 0.033 Uiso 1 1 calc R U . . .
H48C H 0.145357 0.005181 0.245870 0.033 Uiso 1 1 calc R U . . .
C49 C 0.28251(7) 0.05081(12) 0.26358(6) 0.0258(3) Uani 1 1 d . . . . .
H49A H 0.292734 0.056978 0.222322 0.039 Uiso 1 1 calc R U . . .
H49B H 0.272293 -0.036236 0.273081 0.039 Uiso 1 1 calc R U . . .
H49C H 0.322480 0.079357 0.287961 0.039 Uiso 1 1 calc R U . . .

loop_
_atom_site_aniso_label
_atom_site_aniso_U_11
_atom_site_aniso_U_22
_atom_site_aniso_U_33
_atom_site_aniso_U_23
_atom_site_aniso_U_13
_atom_site_aniso_U_12
Zn1 0.00865(5) 0.01164(5) 0.01062(5) 0.00112(4) 0.00087(4) 0.00076(4)
Zn2 0.01457(6) 0.01518(6) 0.01496(6) -0.00392(4) 0.00093(4) 0.00166(4)
O1 0.0216(4) 0.0274(5) 0.0265(5) -0.0122(4) 0.0056(3) 0.0022(3)
O2 0.0191(3) 0.0114(3) 0.0121(3) -0.0010(3) 0.0019(3) 0.0010(3)
O3 0.0170(3) 0.0095(3) 0.0122(3) -0.0004(2) 0.0017(3) 0.0004(2)
N1 0.0082(3) 0.0116(3) 0.0130(4) -0.0005(3) 0.0002(3) -0.0002(3)
N2 0.0088(3) 0.0111(3) 0.0123(4) 0.0001(3) 0.0008(3) 0.0014(3)
N3 0.0123(4) 0.0172(4) 0.0168(4) -0.0033(3) 0.0016(3) 0.0013(3)
N4 0.0176(4) 0.0111(4) 0.0119(4) 0.0008(3) 0.0014(3) 0.0007(3)
C1 0.0112(4) 0.0106(4) 0.0135(4) -0.0011(3) 0.0018(3) -0.0010(3)
C2 0.0116(4) 0.0147(4) 0.0105(4) -0.0010(3) 0.0013(3) 0.0001(3)
C3 0.0114(4) 0.0110(4) 0.0117(4) -0.0015(3) 0.0000(3) 0.0011(3)
C4 0.0116(4) 0.0218(5) 0.0166(5) -0.0009(4) 0.0038(3) -0.0021(4)
C5 0.0143(4) 0.0223(5) 0.0131(4) 0.0023(4) -0.0003(3) 0.0043(4)
C6 0.0091(4) 0.0142(4) 0.0138(4) 0.0013(3) 0.0005(3) -0.0011(3)
C7 0.0135(4) 0.0164(4) 0.0147(4) 0.0004(4) -0.0001(3) -0.0032(3)
C8 0.0161(5) 0.0255(5) 0.0194(5) 0.0007(4) -0.0041(4) -0.0064(4)
C9 0.0136(5) 0.0306(6) 0.0258(6) 0.0067(5) -0.0059(4) -0.0026(4)
C10 0.0132(5) 0.0230(5) 0.0304(6) 0.0064(5) -0.0019(4) 0.0022(4)
C11 0.0114(4) 0.0155(4) 0.0232(5) 0.0026(4) 0.0003(4) -0.0001(3)
C12 0.0195(5) 0.0157(5) 0.0195(5) -0.0041(4) 0.0003(4) -0.0029(4)
C13 0.0403(7) 0.0156(5) 0.0247(6) 0.0000(4) -0.0023(5) 0.0016(5)
C14 0.0324(6) 0.0231(6) 0.0241(6) -0.0076(5) 0.0022(5) -0.0081(5)
C15 0.0154(5) 0.0152(5) 0.0418(7) -0.0043(5) 0.0006(5) 0.0027(4)
C16 0.0299(7) 0.0288(7) 0.0453(9) -0.0107(6) 0.0051(6) 0.0070(5)
C17 0.0298(7) 0.0162(5) 0.0733(12) 0.0041(7) 0.0180(7) 0.0001(5)
C18 0.0099(4) 0.0143(4) 0.0116(4) 0.0011(3) 0.0006(3) 0.0024(3)
C19 0.0128(4) 0.0152(4) 0.0144(4) -0.0007(3) 0.0002(3) 0.0033(3)
C20 0.0161(5) 0.0213(5) 0.0167(5) -0.0022(4) 0.0022(4) 0.0072(4)
C21 0.0127(4) 0.0279(6) 0.0187(5) 0.0018(4) 0.0043(4) 0.0061(4)
C22 0.0100(4) 0.0238(5) 0.0186(5) 0.0031(4) 0.0022(4) 0.0014(4)
C23 0.0106(4) 0.0159(4) 0.0146(4) 0.0025(3) 0.0003(3) 0.0014(3)
C24 0.0177(5) 0.0137(4) 0.0207(5) -0.0035(4) 0.0017(4) 0.0019(4)
C25 0.0289(6) 0.0209(5) 0.0265(6) 0.0055(5) 0.0042(5) 0.0013(5)
C26 0.0306(6) 0.0176(5) 0.0268(6) -0.0040(4) -0.0064(5) -0.0019(5)
C27 0.0127(4) 0.0148(4) 0.0193(5) 0.0009(4) 0.0010(4) -0.0014(3)
C28 0.0195(5) 0.0231(5) 0.0233(6) -0.0016(4) -0.0044(4) -0.0022(4)
C29 0.0218(5) 0.0176(5) 0.0295(6) 0.0051(4) -0.0036(5) -0.0001(4)
C30 0.0165(5) 0.0167(5) 0.0162(5) -0.0044(4) -0.0002(4) 0.0004(4)
C31 0.0136(4) 0.0160(4) 0.0204(5) 0.0003(4) 0.0001(4) -0.0013(4)
C32 0.0124(4) 0.0190(5) 0.0160(5) -0.0008(4) -0.0003(3) 0.0011(4)
C33 0.0170(5) 0.0173(5) 0.0185(5) 0.0006(4) -0.0021(4) 0.0017(4)
C34 0.0186(5) 0.0217(5) 0.0154(5) 0.0012(4) -0.0007(4) 0.0013(4)
C35 0.0186(5) 0.0199(5) 0.0366(7) 0.0092(5) 0.0006(5) -0.0009(4)
C36 0.0162(5) 0.0318(6) 0.0243(6) -0.0010(5) 0.0047(4) 0.0031(4)
C37 0.0232(6) 0.0214(6) 0.0350(7) 0.0042(5) -0.0017(5) 0.0063(5)
C38 0.0324(7) 0.0405(8) 0.0226(6) 0.0109(6) 0.0065(5) 0.0052(6)
C39 0.0251(6) 0.0319(7) 0.0306(7) -0.0179(5) -0.0025(5) -0.0003(5)
C40 0.0162(5) 0.0155(4) 0.0184(5) -0.0027(4) 0.0026(4) 0.0001(4)
C41 0.0130(4) 0.0184(5) 0.0216(5) -0.0011(4) 0.0014(4) 0.0016(4)
C42 0.0179(5) 0.0321(6) 0.0265(6) -0.0077(5) -0.0050(4) 0.0036(5)
C43 0.0200(5) 0.0238(6) 0.0338(7) 0.0046(5) 0.0018(5) 0.0058(4)
C44 0.0189(5) 0.0262(6) 0.0325(7) 0.0004(5) 0.0079(5) -0.0039(4)
C45 0.0114(4) 0.0112(4) 0.0124(4) 0.0001(3) 0.0005(3) 0.0015(3)
C46 0.0214(5) 0.0121(4) 0.0154(5) 0.0035(3) -0.0008(4) -0.0007(4)
C47 0.0342(7) 0.0249(6) 0.0167(5) 0.0073(4) -0.0005(5) -0.0086(5)
C48 0.0263(6) 0.0173(5) 0.0226(5) 0.0018(4) -0.0039(4) -0.0053(4)
C49 0.0289(6) 0.0153(5) 0.0327(7) 0.0020(5) -0.0019(5) 0.0057(4)

loop_
_atom_type_symbol
_atom_type_description
_atom_type_scat_dispersion_real
_atom_type_scat_dispersion_imag
_atom_type_scat_source
C C 0.0033 0.0016 'International Tables Vol C Tables 4.2.6.8 and 6.1.1.4'
H H 0.0000 0.0000 'International Tables Vol C Tables 4.2.6.8 and 6.1.1.4'
N N 0.0061 0.0033 'International Tables Vol C Tables 4.2.6.8 and 6.1.1.4'
O O 0.0106 0.0060 'International Tables Vol C Tables 4.2.6.8 and 6.1.1.4'
Zn Zn 0.2839 1.4301 'International Tables Vol C Tables 4.2.6.8 and 6.1.1.4'

loop_
_geom_angle_atom_site_label_1
_geom_angle_atom_site_label_2
_geom_angle_atom_site_label_3
_geom_angle
_geom_angle_site_symmetry_1
_geom_angle_site_symmetry_3
_geom_angle_publ_flag
N1 Zn1 N2 100.21(4) . . ?
N1 Zn1 O2 119.35(3) . . ?
N2 Zn1 O2 123.38(3) . . ?
N1 Zn1 O3 126.82(3) . . ?
N2 Zn1 O3 120.89(3) . . ?
O2 Zn1 O3 65.63(3) . . ?
N1 Zn1 C45 131.40(4) . . ?
N2 Zn1 C45 128.19(3) . . ?
O2 Zn1 C45 32.21(3) . . ?
O3 Zn1 C45 33.46(3) . . ?
N3 Zn2 N4 143.79(4) . . ?
N3 Zn2 O3 129.86(4) . . ?
N4 Zn2 O3 63.73(3) . . ?
N3 Zn2 C45 147.06(4) . . ?
N4 Zn2 C45 31.83(3) . . ?
O3 Zn2 C45 31.95(3) . . ?
N3 Zn2 C32 106.75(4) . . ?
N4 Zn2 C32 105.12(4) . . ?
O3 Zn2 C32 93.73(3) . . ?
C45 Zn2 C32 102.53(3) . . ?
N3 Zn2 C31 78.54(4) . . ?
N4 Zn2 C31 136.05(4) . . ?
O3 Zn2 C31 101.42(3) . . ?
C45 Zn2 C31 123.95(4) . . ?
C32 Zn2 C31 31.63(4) . . ?
C45 O2 Zn1 90.17(6) . . ?
C45 O3 Zn1 87.27(6) . . ?
C45 O3 Zn2 82.77(6) . . ?
Zn1 O3 Zn2 167.17(4) . . ?
C1 N1 C6 119.49(8) . . ?
C1 N1 Zn1 119.22(7) . . ?
C6 N1 Zn1 121.28(7) . . ?
C3 N2 C18 120.16(8) . . ?
C3 N2 Zn1 120.24(7) . . ?
C18 N2 Zn1 118.97(7) . . ?
C40 N3 C41 119.73(9) . . ?
C40 N3 Zn2 118.75(8) . . ?
C41 N3 Zn2 121.45(7) . . ?
C45 N4 C46 122.66(9) . . ?
C45 N4 Zn2 98.53(7) . . ?
C46 N4 Zn2 137.10(7) . . ?
N1 C1 C2 124.55(9) . . ?
N1 C1 C4 118.83(9) . . ?
C2 C1 C4 116.58(9) . . ?
C1 C2 C3 129.58(9) . . ?
N2 C3 C2 123.79(9) . . ?
N2 C3 C5 119.30(9) . . ?
C2 C3 C5 116.87(9) . . ?
C11 C6 C7 121.32(10) . . ?
C11 C6 N1 119.80(9) . . ?
C7 C6 N1 118.79(9) . . ?
C8 C7 C6 117.77(10) . . ?
C8 C7 C12 121.10(10) . . ?
C6 C7 C12 121.07(9) . . ?
C9 C8 C7 121.35(11) . . ?
C10 C9 C8 120.24(11) . . ?
C9 C10 C11 120.88(11) . . ?
C10 C11 C6 118.40(11) . . ?
C10 C11 C15 119.16(10) . . ?
C6 C11 C15 122.40(10) . . ?
C7 C12 C13 113.80(10) . . ?
C7 C12 C14 113.44(10) . . ?
C13 C12 C14 107.73(10) . . ?
C11 C15 C17 110.32(13) . . ?
C11 C15 C16 112.78(11) . . ?
C17 C15 C16 110.09(11) . . ?
C23 C18 C19 121.70(9) . . ?
C23 C18 N2 120.01(9) . . ?
C19 C18 N2 118.19(9) . . ?
C20 C19 C18 118.17(10) . . ?
C20 C19 C24 119.84(10) . . ?
C18 C19 C24 121.99(9) . . ?
C21 C20 C19 120.88(11) . . ?
C22 C21 C20 120.13(10) . . ?
C21 C22 C23 121.27(11) . . ?
C22 C23 C18 117.72(10) . . ?
C22 C23 C27 120.65(10) . . ?
C18 C23 C27 121.63(9) . . ?
C19 C24 C26 110.98(10) . . ?
C19 C24 C25 111.99(10) . . ?
C26 C24 C25 110.53(10) . . ?
C23 C27 C29 111.12(10) . . ?
C23 C27 C28 112.58(9) . . ?
C29 C27 C28 110.23(9) . . ?
C34 C30 C31 102.81(9) . . ?
C34 C30 C39 109.67(10) . . ?
C31 C30 C39 110.21(10) . . ?
C34 C30 C40 112.29(9) . . ?
C31 C30 C40 111.42(9) . . ?
C39 C30 C40 110.23(9) . . ?
C32 C31 C35 129.65(11) . . ?
C32 C31 C30 109.30(10) . . ?
C35 C31 C30 120.92(10) . . ?
C32 C31 Zn2 73.26(7) . . ?
C35 C31 Zn2 110.14(8) . . ?
C30 C31 Zn2 87.83(6) . . ?
C31 C32 C33 108.76(10) . . ?
C31 C32 C36 128.01(11) . . ?
C33 C32 C36 123.11(10) . . ?
C31 C32 Zn2 75.11(6) . . ?
C33 C32 Zn2 86.14(7) . . ?
C36 C32 Zn2 109.54(8) . . ?
C34 C33 C32 109.52(10) . . ?
C34 C33 C37 128.26(11) . . ?
C32 C33 C37 122.21(11) . . ?
C33 C34 C38 129.10(12) . . ?
C33 C34 C30 109.45(10) . . ?
C38 C34 C30 121.44(11) . . ?
O1 C40 N3 127.01(11) . . ?
O1 C40 C30 119.65(10) . . ?
N3 C40 C30 113.34(9) . . ?
N3 C41 C44 111.00(10) . . ?
N3 C41 C42 107.36(9) . . ?
C44 C41 C42 108.66(11) . . ?
N3 C41 C43 109.81(10) . . ?
C44 C41 C43 111.18(10) . . ?
C42 C41 C43 108.71(11) . . ?
O2 C45 N4 128.43(10) . . ?
O2 C45 O3 116.81(9) . . ?
N4 C45 O3 114.75(9) . . ?
O2 C45 Zn1 57.62(5) . . ?
N4 C45 Zn1 173.01(8) . . ?
O3 C45 Zn1 59.27(5) . . ?
O2 C45 Zn2 175.13(8) . . ?
N4 C45 Zn2 49.63(5) . . ?
O3 C45 Zn2 65.27(5) . . ?
Zn1 C45 Zn2 124.00(4) . . ?
N4 C46 C48 111.37(9) . . ?
N4 C46 C47 106.26(9) . . ?
C48 C46 C47 108.76(10) . . ?
N4 C46 C49 110.57(10) . . ?
C48 C46 C49 109.99(10) . . ?
C47 C46 C49 109.80(10) . . ?

loop_
_geom_bond_atom_site_label_1
_geom_bond_atom_site_label_2
_geom_bond_distance
_geom_bond_site_symmetry_2
_geom_bond_publ_flag
Zn1 N1 1.9418(9) . ?
Zn1 N2 1.9460(9) . ?
Zn1 O2 2.0309(8) . ?
Zn1 O3 2.0697(8) . ?
Zn1 C45 2.4050(10) . ?
Zn2 N3 1.9000(9) . ?
Zn2 N4 1.9169(9) . ?
Zn2 O3 2.2780(8) . ?
Zn2 C45 2.4881(10) . ?
Zn2 C32 2.4906(11) . ?
Zn2 C31 2.5135(11) . ?
O1 C40 1.2336(14) . ?
O2 C45 1.2819(12) . ?
O3 C45 1.3273(12) . ?
N1 C1 1.3387(13) . ?
N1 C6 1.4343(13) . ?
N2 C3 1.3253(13) . ?
N2 C18 1.4388(13) . ?
N3 C40 1.3473(14) . ?
N3 C41 1.4872(14) . ?
N4 C45 1.3270(13) . ?
N4 C46 1.4756(14) . ?
C1 C2 1.4026(14) . ?
C1 C4 1.5118(14) . ?
C2 C3 1.4154(14) . ?
C3 C5 1.5064(15) . ?
C6 C11 1.4089(15) . ?
C6 C7 1.4142(15) . ?
C7 C8 1.3969(16) . ?
C7 C12 1.5270(16) . ?
C8 C9 1.3866(19) . ?
C9 C10 1.3821(19) . ?
C10 C11 1.3981(16) . ?
C11 C15 1.5186(17) . ?
C12 C13 1.5293(18) . ?
C12 C14 1.5311(17) . ?
C15 C17 1.531(2) . ?
C15 C16 1.5338(19) . ?
C18 C23 1.4084(15) . ?
C18 C19 1.4099(15) . ?
C19 C20 1.3979(15) . ?
C19 C24 1.5230(16) . ?
C20 C21 1.3879(17) . ?
C21 C22 1.3873(17) . ?
C22 C23 1.4005(15) . ?
C23 C27 1.5229(15) . ?
C24 C26 1.5299(17) . ?
C24 C25 1.5313(17) . ?
C27 C29 1.5268(16) . ?
C27 C28 1.5344(16) . ?
C30 C34 1.5182(16) . ?
C30 C31 1.5191(16) . ?
C30 C39 1.5382(17) . ?
C30 C40 1.5533(16) . ?
C31 C32 1.3640(16) . ?
C31 C35 1.4961(17) . ?
C32 C33 1.4837(16) . ?
C32 C36 1.4996(16) . ?
C33 C34 1.3501(17) . ?
C33 C37 1.4962(17) . ?
C34 C38 1.4994(18) . ?
C41 C44 1.5293(17) . ?
C41 C42 1.5315(18) . ?
C41 C43 1.5346(18) . ?
C46 C48 1.5308(17) . ?
C46 C47 1.5319(17) . ?
C46 C49 1.5320(18) . ?
